data_2236251
loop_
_publ_author_name
'Fun, Hoong-Kun'
'Quah, Ching Kheng'
'Abdel-Aziz, Hatem A.'
'Ghabbour, Hazem A.'

_publ_section_title
;
 (<i>Z</i>)-2-(5-Acetyl-4-methyl-3-phenyl-2,3-dihydro-1,3-thiazol-2-ylidene)-3-(3-methyl-1-benzofuran-2-yl)-3-oxopropanenitrile
;
_journal_coeditor_code HB6913
_journal_issue 9
_journal_name_full 'Acta Crystallographica Section E'
_journal_page_first o2727
_journal_paper_doi 10.1107/S1600536812035039
_journal_volume 68
_journal_year 2012
_chemical_formula_iupac 'C24 H18 N2 O3 S'
_chemical_formula_moiety 'C24 H18 N2 O3 S'
_chemical_formula_sum 'C24 H18 N2 O3 S'
_chemical_formula_weight 414.46
_chemical_name_systematic
;
(<i>Z</i>)-2-(5-Acetyl-4-methyl-3-phenyl-2,3-dihydro-1,3-thiazol-2-ylidene)-
3-(3-methyl-1-benzofuran-2-yl)-3-oxopropanenitrile
;
_space_group_IT_number 4
_symmetry_cell_setting monoclinic
_symmetry_space_group_name_Hall 'P 2yb'
_symmetry_space_group_name_H-M 'P 1 21 1'
_atom_sites_solution_hydrogens geom
_atom_sites_solution_primary direct
_atom_sites_solution_secondary difmap
_audit_creation_method SHELXL-97
_cell_angle_alpha 90.00
_cell_angle_beta 100.351(3)
_cell_angle_gamma 90.00
_cell_formula_units_Z 2
_cell_length_a 9.7836(4)
_cell_length_b 6.3682(3)
_cell_length_c 16.2330(6)
_cell_measurement_reflns_used 1283
_cell_measurement_temperature 296(2)
_cell_measurement_theta_max 65.03
_cell_measurement_theta_min 2.77
_cell_volume 994.92(7)
_computing_cell_refinement 'SAINT (Bruker, 2009)'
_computing_data_collection 'APEX2 (Bruker, 2009)'
_computing_data_reduction 'SAINT (Bruker, 2009)'
_computing_molecular_graphics 'SHELXTL (Sheldrick, 2008)'
_computing_publication_material 'SHELXTL (Sheldrick, 2008) and PLATON (Spek, 2009)'
_computing_structure_refinement 'SHELXTL (Sheldrick, 2008)'
_computing_structure_solution 'SHELXTL (Sheldrick, 2008)'
_diffrn_ambient_temperature 296(2)
_diffrn_measured_fraction_theta_full 0.971
_diffrn_measured_fraction_theta_max 0.971
_diffrn_measurement_device_type 'Bruker SMART APEXII CCD'
_diffrn_measurement_method '\f and \w scans'
_diffrn_radiation_monochromator graphite
_diffrn_radiation_source 'fine-focus sealed tube'
_diffrn_radiation_type CuK\a
_diffrn_radiation_wavelength 1.54178
_diffrn_reflns_av_R_equivalents 0.0410
_diffrn_reflns_av_sigmaI/netI 0.0540
_diffrn_reflns_limit_h_max 11
_diffrn_reflns_limit_h_min -11
_diffrn_reflns_limit_k_max 7
_diffrn_reflns_limit_k_min -6
_diffrn_reflns_limit_l_max 19
_diffrn_reflns_limit_l_min -19
_diffrn_reflns_number 7151
_diffrn_reflns_theta_full 69.76
_diffrn_reflns_theta_max 69.76
_diffrn_reflns_theta_min 2.77
_diffrn_standards_number 0
_exptl_absorpt_coefficient_mu 1.688
_exptl_absorpt_correction_T_max 0.9055
_exptl_absorpt_correction_T_min 0.3058
_exptl_absorpt_correction_type multi-scan
_exptl_absorpt_process_details '(SADABS; Bruker, 2009)'
_exptl_crystal_colour yellow
_exptl_crystal_density_diffrn 1.383
_exptl_crystal_density_method 'not measured'
_exptl_crystal_description needle
_exptl_crystal_F_000 432
_exptl_crystal_size_max 0.92
_exptl_crystal_size_mid 0.09
_exptl_crystal_size_min 0.06
_refine_diff_density_max 0.250
_refine_diff_density_min -0.316
_refine_ls_abs_structure_details 'Flack (1983), 831 Friedel pairs'
_refine_ls_abs_structure_Flack 0.03(3)
_refine_ls_extinction_method none
_refine_ls_goodness_of_fit_ref 1.010
_refine_ls_hydrogen_treatment constr
_refine_ls_matrix_type full
_refine_ls_number_parameters 275
_refine_ls_number_reflns 2831
_refine_ls_number_restraints 1
_refine_ls_restrained_S_all 1.009
_refine_ls_R_factor_all 0.0616
_refine_ls_R_factor_gt 0.0440
_refine_ls_shift/su_max 0.001
_refine_ls_shift/su_mean 0.001
_refine_ls_structure_factor_coef Fsqd
_refine_ls_weighting_details 'calc w=1/[\s^2^(Fo^2^)+(0.0714P)^2^+0.0000P] where P=(Fo^2^+2Fc^2^)/3'
_refine_ls_weighting_scheme calc
_refine_ls_wR_factor_gt 0.1096
_refine_ls_wR_factor_ref 0.1191
_reflns_number_gt 2310
_reflns_number_total 2831
_reflns_threshold_expression I>2\s(I)
_cod_data_source_file hb6913.cif
_cod_data_source_block I
_cod_original_sg_symbol_H-M 'P 21'
_cod_database_code 2236251
_cod_database_fobs_code 2236251

loop_
_symmetry_equiv_pos_as_xyz
'x, y, z'
'-x, y+1/2, -z'

loop_
_atom_site_type_symbol
_atom_site_label
_atom_site_fract_x
_atom_site_fract_y
_atom_site_fract_z
_atom_site_U_iso_or_equiv
_atom_site_adp_type
_atom_site_calc_flag
_atom_site_refinement_flags
_atom_site_occupancy
_atom_site_symmetry_multiplicity
S S1 0.23468(9) 0.89038(14) 0.13562(4) 0.0454(2) Uani d . 1 1
N N1 0.1798(2) 0.8805(5) 0.28286(14) 0.0386(6) Uani d . 1 1
N N2 0.3568(3) 0.4048(7) 0.39528(18) 0.0667(9) Uani d . 1 1
O O1 0.4965(2) 0.1891(4) 0.26849(14) 0.0482(6) Uani d . 1 1
O O2 0.3871(3) 0.5930(5) 0.11922(15) 0.0618(8) Uani d . 1 1
O O3 -0.0119(3) 1.3800(6) 0.12668(17) 0.0857(11) Uani d . 1 1
C C1 0.4888(4) 0.3163(6) 0.1977(2) 0.0452(8) Uani d . 1 1
C C2 0.5710(4) 0.2416(6) 0.1451(2) 0.0454(8) Uani d . 1 1
C C3 0.6340(3) 0.0518(6) 0.1842(2) 0.0462(9) Uani d . 1 1
C C4 0.7255(4) -0.0986(8) 0.1629(2) 0.0600(10) Uani d . 1 1
H H4A 0.7602 -0.0871 0.1134 0.072 Uiso calc R 1 1
C C5 0.7627(4) -0.2620(7) 0.2159(3) 0.0659(12) Uani d . 1 1
H H5A 0.8227 -0.3641 0.2020 0.079 Uiso calc R 1 1
C C6 0.7126(4) -0.2797(7) 0.2907(3) 0.0615(11) Uani d . 1 1
H H6A 0.7400 -0.3935 0.3258 0.074 Uiso calc R 1 1
C C7 0.6235(3) -0.1329(7) 0.3142(2) 0.0542(9) Uani d . 1 1
H H7A 0.5910 -0.1428 0.3645 0.065 Uiso calc R 1 1
C C8 0.5854(3) 0.0286(6) 0.2590(2) 0.0446(8) Uani d . 1 1
C C9 0.4003(4) 0.5035(6) 0.1875(2) 0.0453(8) Uani d . 1 1
C C10 0.3304(3) 0.5853(6) 0.2518(2) 0.0398(7) Uani d . 1 1
C C11 0.2520(3) 0.7699(5) 0.23210(18) 0.0366(7) Uani d . 1 1
C C12 0.1271(4) 1.0842(6) 0.1664(2) 0.0440(8) Uani d . 1 1
C C13 0.1085(3) 1.0533(6) 0.2467(2) 0.0421(8) Uani d . 1 1
C C14 0.0248(4) 1.1810(7) 0.2967(2) 0.0532(10) Uani d . 1 1
H H14A -0.0085 1.3050 0.2659 0.080 Uiso calc R 1 1
H H14B 0.0819 1.2204 0.3489 0.080 Uiso calc R 1 1
H H14C -0.0527 1.0996 0.3075 0.080 Uiso calc R 1 1
C C15 0.0719(4) 1.2547(6) 0.1092(2) 0.0514(9) Uani d . 1 1
C C16 0.1266(4) 1.2735(7) 0.0292(2) 0.0591(11) Uani d . 1 1
H H16A 0.1020 1.4083 0.0044 0.089 Uiso calc R 1 1
H H16B 0.0871 1.1649 -0.0087 0.089 Uiso calc R 1 1
H H16C 0.2259 1.2593 0.0406 0.089 Uiso calc R 1 1
C C17 0.3444(3) 0.4875(6) 0.3318(2) 0.0446(8) Uani d . 1 1
C C18 0.1851(3) 0.8306(5) 0.37089(19) 0.0377(7) Uani d . 1 1
C C19 0.0806(4) 0.7114(6) 0.3935(2) 0.0488(8) Uani d . 1 1
H H19A 0.0069 0.6639 0.3535 0.059 Uiso calc R 1 1
C C20 0.0879(5) 0.6641(7) 0.4774(3) 0.0629(11) Uani d . 1 1
H H20A 0.0178 0.5853 0.4943 0.076 Uiso calc R 1 1
C C21 0.1971(5) 0.7323(9) 0.5355(2) 0.0687(13) Uani d . 1 1
H H21A 0.2022 0.6964 0.5915 0.082 Uiso calc R 1 1
C C22 0.2995(4) 0.8532(8) 0.5121(2) 0.0669(13) Uani d . 1 1
H H22A 0.3730 0.9003 0.5524 0.080 Uiso calc R 1 1
C C23 0.2939(3) 0.9058(7) 0.4283(2) 0.0496(9) Uani d . 1 1
H H23A 0.3621 0.9895 0.4118 0.059 Uiso calc R 1 1
C C24 0.5966(5) 0.3262(8) 0.0633(2) 0.0680(12) Uani d . 1 1
H H24D 0.6159 0.4739 0.0688 0.102 Uiso calc R 1 1
H H24C 0.5157 0.3040 0.0211 0.102 Uiso calc R 1 1
H H24B 0.6746 0.2552 0.0476 0.102 Uiso calc R 1 1

loop_
_atom_site_aniso_label
_atom_site_aniso_U_11
_atom_site_aniso_U_22
_atom_site_aniso_U_33
_atom_site_aniso_U_12
_atom_site_aniso_U_13
_atom_site_aniso_U_23
S1 0.0576(5) 0.0388(5) 0.0416(4) 0.0113(4) 0.0137(3) 0.0032(4)
N1 0.0428(14) 0.0336(15) 0.0403(12) 0.0021(14) 0.0101(10) 0.0002(14)
N2 0.088(2) 0.057(2) 0.0603(18) 0.032(2) 0.0280(16) 0.015(2)
O1 0.0559(15) 0.0382(15) 0.0538(13) 0.0121(11) 0.0188(11) -0.0001(12)
O2 0.0834(19) 0.0566(19) 0.0504(14) 0.0275(16) 0.0252(13) 0.0067(14)
O3 0.103(2) 0.080(2) 0.0808(19) 0.051(2) 0.0368(16) 0.034(2)
C1 0.051(2) 0.037(2) 0.0476(19) 0.0041(15) 0.0099(15) -0.0022(15)
C2 0.051(2) 0.038(2) 0.0480(18) 0.0042(16) 0.0122(15) -0.0086(15)
C3 0.042(2) 0.043(2) 0.0524(19) 0.0005(15) 0.0056(15) -0.0141(17)
C4 0.056(2) 0.057(3) 0.067(2) 0.012(2) 0.0123(17) -0.021(2)
C5 0.056(2) 0.050(3) 0.089(3) 0.021(2) 0.005(2) -0.018(2)
C6 0.052(2) 0.041(2) 0.087(3) 0.0102(18) 0.002(2) 0.003(2)
C7 0.048(2) 0.046(2) 0.069(2) 0.0011(19) 0.0105(16) 0.001(2)
C8 0.0388(19) 0.035(2) 0.060(2) 0.0044(15) 0.0093(15) -0.0044(16)
C9 0.056(2) 0.032(2) 0.0478(18) 0.0040(17) 0.0091(15) -0.0048(16)
C10 0.0428(19) 0.0297(18) 0.0475(17) -0.0001(14) 0.0095(14) 0.0002(15)
C11 0.0422(18) 0.0340(19) 0.0343(15) -0.0012(14) 0.0086(13) -0.0007(13)
C12 0.049(2) 0.037(2) 0.0472(18) 0.0065(16) 0.0119(15) 0.0031(16)
C13 0.042(2) 0.035(2) 0.0489(17) 0.0040(14) 0.0060(14) 0.0010(15)
C14 0.060(2) 0.046(2) 0.055(2) 0.0197(19) 0.0148(17) 0.0006(19)
C15 0.057(2) 0.040(2) 0.057(2) 0.0123(17) 0.0098(17) 0.0071(17)
C16 0.072(3) 0.052(3) 0.052(2) 0.008(2) 0.0094(18) 0.0144(19)
C17 0.047(2) 0.0349(19) 0.055(2) 0.0070(16) 0.0174(16) -0.0003(17)
C18 0.0425(18) 0.0314(19) 0.0407(16) 0.0066(13) 0.0112(13) 0.0004(13)
C19 0.049(2) 0.042(2) 0.058(2) 0.0021(17) 0.0161(16) 0.0010(18)
C20 0.072(3) 0.050(3) 0.075(3) 0.008(2) 0.036(2) 0.020(2)
C21 0.076(3) 0.084(4) 0.049(2) 0.020(3) 0.018(2) 0.020(2)
C22 0.066(3) 0.082(4) 0.0483(19) 0.013(3) 0.0006(17) -0.009(2)
C23 0.0476(19) 0.049(2) 0.0528(18) -0.0024(19) 0.0118(15) -0.008(2)
C24 0.079(3) 0.070(3) 0.060(2) 0.011(2) 0.029(2) -0.002(2)

loop_
_atom_type_symbol
_atom_type_description
_atom_type_scat_dispersion_real
_atom_type_scat_dispersion_imag
_atom_type_scat_source
C C 0.0181 0.0091 'International Tables Vol C Tables 4.2.6.8 and 6.1.1.4'
H H 0.0000 0.0000 'International Tables Vol C Tables 4.2.6.8 and 6.1.1.4'
N N 0.0311 0.0180 'International Tables Vol C Tables 4.2.6.8 and 6.1.1.4'
O O 0.0492 0.0322 'International Tables Vol C Tables 4.2.6.8 and 6.1.1.4'
S S 0.3331 0.5567 'International Tables Vol C Tables 4.2.6.8 and 6.1.1.4'

loop_
_geom_angle_atom_site_label_1
_geom_angle_atom_site_label_2
_geom_angle_atom_site_label_3
_geom_angle
C11 S1 C12 91.20(16)
C11 N1 C13 115.5(3)
C11 N1 C18 123.1(3)
C13 N1 C18 121.3(3)
C8 O1 C1 106.4(2)
C2 C1 O1 111.3(3)
C2 C1 C9 128.1(3)
O1 C1 C9 120.6(3)
C1 C2 C3 105.6(3)
C1 C2 C24 130.1(4)
C3 C2 C24 124.3(3)
C8 C3 C4 118.7(4)
C8 C3 C2 106.6(3)
C4 C3 C2 134.7(4)
C5 C4 C3 118.6(4)
C5 C4 H4A 120.7
C3 C4 H4A 120.7
C4 C5 C6 121.2(4)
C4 C5 H5A 119.4
C6 C5 H5A 119.4
C7 C6 C5 121.6(4)
C7 C6 H6A 119.2
C5 C6 H6A 119.2
C8 C7 C6 116.2(3)
C8 C7 H7A 121.9
C6 C7 H7A 121.9
O1 C8 C7 126.3(3)
O1 C8 C3 110.1(3)
C7 C8 C3 123.7(3)
O2 C9 C10 119.8(3)
O2 C9 C1 116.2(3)
C10 C9 C1 124.0(3)
C11 C10 C17 122.1(3)
C11 C10 C9 116.5(3)
C17 C10 C9 121.4(3)
N1 C11 C10 127.6(3)
N1 C11 S1 109.9(2)
C10 C11 S1 122.6(2)
C13 C12 C15 127.9(3)
C13 C12 S1 111.2(3)
C15 C12 S1 120.9(3)
C12 C13 N1 112.3(3)
C12 C13 C14 128.5(3)
N1 C13 C14 119.3(3)
C13 C14 H14A 109.5
C13 C14 H14B 109.5
H14A C14 H14B 109.5
C13 C14 H14C 109.5
H14A C14 H14C 109.5
H14B C14 H14C 109.5
O3 C15 C12 121.8(3)
O3 C15 C16 120.8(4)
C12 C15 C16 117.4(3)
C15 C16 H16A 109.5
C15 C16 H16B 109.5
H16A C16 H16B 109.5
C15 C16 H16C 109.5
H16A C16 H16C 109.5
H16B C16 H16C 109.5
N2 C17 C10 178.4(4)
C23 C18 C19 122.4(3)
C23 C18 N1 118.6(3)
C19 C18 N1 119.0(3)
C18 C19 C20 118.3(4)
C18 C19 H19A 120.9
C20 C19 H19A 120.9
C21 C20 C19 120.5(4)
C21 C20 H20A 119.8
C19 C20 H20A 119.8
C20 C21 C22 120.5(4)
C20 C21 H21A 119.7
C22 C21 H21A 119.7
C21 C22 C23 120.3(4)
C21 C22 H22A 119.9
C23 C22 H22A 119.9
C18 C23 C22 118.1(4)
C18 C23 H23A 121.0
C22 C23 H23A 121.0
C2 C24 H24D 109.5
C2 C24 H24C 109.5
H24D C24 H24C 109.5
C2 C24 H24B 109.5
H24D C24 H24B 109.5
H24C C24 H24B 109.5

loop_
_geom_bond_atom_site_label_1
_geom_bond_atom_site_label_2
_geom_bond_distance
S1 C11 1.725(3)
S1 C12 1.752(4)
N1 C11 1.372(4)
N1 C13 1.377(5)
N1 C18 1.456(4)
N2 C17 1.144(4)
O1 C8 1.368(4)
O1 C1 1.396(4)
O2 C9 1.233(4)
O3 C15 1.213(5)
C1 C2 1.361(5)
C1 C9 1.465(5)
C2 C3 1.451(5)
C2 C24 1.494(5)
C3 C8 1.390(5)
C3 C4 1.396(5)
C4 C5 1.358(6)
C4 H4A 0.9300
C5 C6 1.394(5)
C5 H5A 0.9300
C6 C7 1.378(5)
C6 H6A 0.9300
C7 C8 1.370(5)
C7 H7A 0.9300
C9 C10 1.444(4)
C10 C11 1.409(5)
C10 C17 1.425(4)
C12 C13 1.363(4)
C12 C15 1.467(5)
C13 C14 1.493(4)
C14 H14A 0.9600
C14 H14B 0.9600
C14 H14C 0.9600
C15 C16 1.496(5)
C16 H16A 0.9600
C16 H16B 0.9600
C16 H16C 0.9600
C18 C23 1.369(5)
C18 C19 1.375(4)
C19 C20 1.384(5)
C19 H19A 0.9300
C20 C21 1.363(6)
C20 H20A 0.9300
C21 C22 1.370(6)
C21 H21A 0.9300
C22 C23 1.393(5)
C22 H22A 0.9300
C23 H23A 0.9300
C24 H24D 0.9600
C24 H24C 0.9600
C24 H24B 0.9600

loop_
_geom_hbond_atom_site_label_D
_geom_hbond_atom_site_label_H
_geom_hbond_atom_site_label_A
_geom_hbond_distance_DH
_geom_hbond_distance_HA
_geom_hbond_distance_DA
_geom_hbond_angle_DHA
_geom_hbond_publ_flag
C14 H14A O3 0.96 2.30 2.999(5) 129 yes

loop_
_geom_torsion_atom_site_label_1
_geom_torsion_atom_site_label_2
_geom_torsion_atom_site_label_3
_geom_torsion_atom_site_label_4
_geom_torsion
C8 O1 C1 C2 -0.7(4)
C8 O1 C1 C9 179.4(3)
O1 C1 C2 C3 0.9(4)
C9 C1 C2 C3 -179.2(3)
O1 C1 C2 C24 -179.3(4)
C9 C1 C2 C24 0.6(7)
C1 C2 C3 C8 -0.8(4)
C24 C2 C3 C8 179.4(4)
C1 C2 C3 C4 179.0(4)
C24 C2 C3 C4 -0.8(7)
C8 C3 C4 C5 0.3(6)
C2 C3 C4 C5 -179.4(4)
C3 C4 C5 C6 -0.7(6)
C4 C5 C6 C7 0.0(6)
C5 C6 C7 C8 1.1(6)
C1 O1 C8 C7 179.8(3)
C1 O1 C8 C3 0.1(4)
C6 C7 C8 O1 178.8(3)
C6 C7 C8 C3 -1.6(6)
C4 C3 C8 O1 -179.4(3)
C2 C3 C8 O1 0.4(4)
C4 C3 C8 C7 0.9(5)
C2 C3 C8 C7 -179.3(3)
C2 C1 C9 O2 8.2(6)
O1 C1 C9 O2 -172.0(3)
C2 C1 C9 C10 -171.7(4)
O1 C1 C9 C10 8.2(5)
O2 C9 C10 C11 -1.3(5)
C1 C9 C10 C11 178.5(3)
O2 C9 C10 C17 -179.3(3)
C1 C9 C10 C17 0.6(5)
C13 N1 C11 C10 -178.2(3)
C18 N1 C11 C10 6.2(5)
C13 N1 C11 S1 1.8(4)
C18 N1 C11 S1 -173.8(2)
C17 C10 C11 N1 -0.2(5)
C9 C10 C11 N1 -178.1(3)
C17 C10 C11 S1 179.8(3)
C9 C10 C11 S1 1.9(4)
C12 S1 C11 N1 -1.1(3)
C12 S1 C11 C10 178.9(3)
C11 S1 C12 C13 0.2(3)
C11 S1 C12 C15 178.9(3)
C15 C12 C13 N1 -177.8(3)
S1 C12 C13 N1 0.7(4)
C15 C12 C13 C14 1.6(7)
S1 C12 C13 C14 -179.9(3)
C11 N1 C13 C12 -1.6(4)
C18 N1 C13 C12 174.0(3)
C11 N1 C13 C14 178.9(3)
C18 N1 C13 C14 -5.4(5)
C13 C12 C15 O3 -7.9(7)
S1 C12 C15 O3 173.7(3)
C13 C12 C15 C16 170.0(4)
S1 C12 C15 C16 -8.4(5)
C11 N1 C18 C23 82.6(4)
C13 N1 C18 C23 -92.7(4)
C11 N1 C18 C19 -97.8(4)
C13 N1 C18 C19 86.9(4)
C23 C18 C19 C20 -1.0(5)
N1 C18 C19 C20 179.5(3)
C18 C19 C20 C21 -0.8(6)
C19 C20 C21 C22 1.7(7)
C20 C21 C22 C23 -0.8(7)
C19 C18 C23 C22 1.9(6)
N1 C18 C23 C22 -178.6(4)
C21 C22 C23 C18 -1.0(6)

loop_
_cod_related_entry_id
_cod_related_entry_database
_cod_related_entry_code
1 ChemSpider 30658069
